data_4302998
loop_
_publ_author_name
'Beth Anne McClure'
'Nicholas V. Mockus'
'Dennis P. Butcher'
'Daniel A. Lutterman'
'Claudia Turro'
'Jeffrey L. Petersen'
'Jeffrey J. Rack'

_publ_contact_author_address
;Department of Chemistry and Biochemistry
Clippinger Laboratories
Ohio University
Athens, OH 45701    
;
_publ_contact_author_email rack@helios.phy.ohiou.edu
_publ_contact_author_fax 740-593-0148
_publ_contact_author_name 'Jeffrey J. Rack'
_publ_contact_author_phone 740-593-9702
_publ_section_title
;
Photochromic Ruthenium Sulfoxide Complexes: Evidence for Isomerization
Through a Conical Intersection
;
_journal_name_full 'Inorganic Chemistry'
_journal_page_first 8084
_journal_page_last 8091
_journal_paper_doi 10.1021/ic900421v
_journal_volume 48
_journal_year 2009
_chemical_formula_sum 'C8 H10 O4 S'
_chemical_formula_weight 202.22
_chemical_name_systematic
; 
 ? 
;
_space_group_IT_number 148
_symmetry_cell_setting hexagonal
_symmetry_space_group_name_Hall '-R 3'
_symmetry_space_group_name_H-M 'R -3 :H'
_atom_sites_solution_hydrogens geom
_atom_sites_solution_primary direct
_atom_sites_solution_secondary difmap
_audit_creation_method SHELXL-97
_cell_angle_alpha 90.00
_cell_angle_beta 90.00
_cell_angle_gamma 120.00
_cell_formula_units_Z 18
_cell_length_a 32.244(2)
_cell_length_b 32.244(2)
_cell_length_c 4.7895(4)
_cell_measurement_reflns_used 4928
_cell_measurement_temperature 293(2)
_cell_measurement_theta_max 27.40
_cell_measurement_theta_min 2.52
_cell_volume 4312.4(5)
_computing_structure_refinement 'SHELXL-97 (Sheldrick, 1997)'
_computing_structure_solution 'SHELXS-97 (Sheldrick, 1990)'
_diffrn_ambient_temperature 293(2)
_diffrn_measured_fraction_theta_full 0.979
_diffrn_measured_fraction_theta_max 0.979
_diffrn_radiation_monochromator graphite
_diffrn_radiation_source 'fine-focus sealed tube'
_diffrn_radiation_type MoK\a
_diffrn_radiation_wavelength 0.71073
_diffrn_reflns_av_R_equivalents 0.0624
_diffrn_reflns_av_sigmaI/netI 0.0524
_diffrn_reflns_limit_h_max 41
_diffrn_reflns_limit_h_min -41
_diffrn_reflns_limit_k_max 41
_diffrn_reflns_limit_k_min -41
_diffrn_reflns_limit_l_max 6
_diffrn_reflns_limit_l_min -5
_diffrn_reflns_number 9251
_diffrn_reflns_theta_full 27.50
_diffrn_reflns_theta_max 27.50
_diffrn_reflns_theta_min 4.38
_diffrn_standards_decay_% 0
_exptl_absorpt_coefficient_mu 0.317
_exptl_absorpt_correction_type semi-empirical
_exptl_absorpt_process_details SADABS
_exptl_crystal_colour colorless
_exptl_crystal_density_diffrn 1.402
_exptl_crystal_density_method 'not measured'
_exptl_crystal_F_000 1908
_exptl_crystal_size_max 0.44
_exptl_crystal_size_mid 0.12
_exptl_crystal_size_min 0.10
_refine_diff_density_max 0.261
_refine_diff_density_min -0.328
_refine_diff_density_rms 0.044
_refine_ls_extinction_method none
_refine_ls_goodness_of_fit_ref 1.009
_refine_ls_hydrogen_treatment riding
_refine_ls_matrix_type full
_refine_ls_number_parameters 118
_refine_ls_number_reflns 2161
_refine_ls_number_restraints 0
_refine_ls_restrained_S_all 1.009
_refine_ls_R_factor_all 0.0616
_refine_ls_R_factor_gt 0.0452
_refine_ls_shift/su_max 0.000
_refine_ls_shift/su_mean 0.000
_refine_ls_structure_factor_coef Fsqd
_refine_ls_weighting_details 'calc w=1/[\s^2^(Fo^2^)+(0.0763P)^2^+0.0000P] where P=(Fo^2^+2Fc^2^)/3'
_refine_ls_weighting_scheme calc
_refine_ls_wR_factor_gt 0.1253
_refine_ls_wR_factor_ref 0.1322
_reflns_number_gt 1528
_reflns_number_total 2161
_reflns_threshold_expression >2sigma(I)
_cod_data_source_file ic900421v_si_002.cif
_cod_data_source_block jr3plt
_cod_original_cell_volume 4312.4(6)
_cod_original_sg_symbol_H-M 'R -3'
_cod_database_code 4302998

loop_
_symmetry_equiv_pos_as_xyz
'x, y, z'
'-y, x-y, z'
'-x+y, -x, z'
'x+2/3, y+1/3, z+1/3'
'-y+2/3, x-y+1/3, z+1/3'
'-x+y+2/3, -x+1/3, z+1/3'
'x+1/3, y+2/3, z+2/3'
'-y+1/3, x-y+2/3, z+2/3'
'-x+y+1/3, -x+2/3, z+2/3'
'-x, -y, -z'
'y, -x+y, -z'
'x-y, x, -z'
'-x+2/3, -y+1/3, -z+1/3'
'y+2/3, -x+y+1/3, -z+1/3'
'x-y+2/3, x+1/3, -z+1/3'
'-x+1/3, -y+2/3, -z+2/3'
'y+1/3, -x+y+2/3, -z+2/3'
'x-y+1/3, x+2/3, -z+2/3'

loop_
_atom_site_label
_atom_site_type_symbol
_atom_site_fract_x
_atom_site_fract_y
_atom_site_fract_z
_atom_site_U_iso_or_equiv
_atom_site_adp_type
_atom_site_occupancy
_atom_site_symmetry_multiplicity
_atom_site_calc_flag
_atom_site_refinement_flags
_atom_site_disorder_assembly
_atom_site_disorder_group
S1 S 0.159615(19) 0.47076(2) -0.09259(10) 0.0620(2) Uani 1 1 d . . .
O1 O 0.06653(5) 0.53250(6) -0.2395(3) 0.0680(4) Uani 1 1 d . . .
H1 H 0.0769 0.5509 -0.3728 0.102 Uiso 1 1 calc R . .
O2 O 0.13978(6) 0.54153(6) -0.2414(4) 0.0808(5) Uani 1 1 d . . .
O3 O 0.16587(7) 0.42797(7) -0.0364(4) 0.0836(5) Uani 1 1 d . . .
C1 C 0.10565(6) 0.45662(7) 0.0925(3) 0.0493(4) Uani 1 1 d . . .
C2 C 0.08803(8) 0.41851(7) 0.2783(4) 0.0569(5) Uani 1 1 d . . .
H2 H 0.1043 0.4018 0.3060 0.060(6) Uiso 1 1 calc R . .
C3 C 0.04596(8) 0.40548(8) 0.4222(4) 0.0644(5) Uani 1 1 d . . .
H3 H 0.0345 0.3805 0.5504 0.069(6) Uiso 1 1 calc R . .
C4 C 0.02103(8) 0.42900(8) 0.3776(4) 0.0657(5) Uani 1 1 d . . .
H4 H -0.0072 0.4199 0.4752 0.082(7) Uiso 1 1 calc R . .
C5 C 0.03774(7) 0.46635(7) 0.1874(4) 0.0579(5) Uani 1 1 d . . .
H5 H 0.0204 0.4818 0.1561 0.073(7) Uiso 1 1 calc R . .
C6 C 0.08024(6) 0.48089(6) 0.0429(4) 0.0501(4) Uani 1 1 d . . .
C7 C 0.09875(8) 0.52133(7) -0.1595(4) 0.0561(5) Uani 1 1 d . . .
C8 C 0.20166(9) 0.51623(12) 0.1400(6) 0.0866(8) Uani 1 1 d . . .
H8A H 0.1974 0.5034 0.3252 0.143(13) Uiso 1 1 calc R . .
H8B H 0.1963 0.5429 0.1409 0.120(12) Uiso 1 1 calc R . .
H8C H 0.2337 0.5266 0.0778 0.137(12) Uiso 1 1 calc R . .

loop_
_atom_site_aniso_label
_atom_site_aniso_U_11
_atom_site_aniso_U_22
_atom_site_aniso_U_33
_atom_site_aniso_U_23
_atom_site_aniso_U_13
_atom_site_aniso_U_12
S1 0.0640(4) 0.0759(4) 0.0540(3) 0.0049(2) 0.0089(2) 0.0409(3)
O1 0.0750(10) 0.0641(9) 0.0735(9) 0.0138(7) 0.0022(7) 0.0413(8)
O2 0.0643(10) 0.0774(11) 0.0945(11) 0.0288(9) 0.0155(8) 0.0308(8)
O3 0.1019(13) 0.0984(12) 0.0819(10) 0.0099(9) 0.0243(9) 0.0736(11)
C1 0.0492(10) 0.0508(10) 0.0459(8) -0.0046(7) -0.0012(7) 0.0236(8)
C2 0.0653(12) 0.0548(11) 0.0542(9) 0.0018(8) -0.0046(9) 0.0328(10)
C3 0.0645(13) 0.0586(12) 0.0610(11) 0.0112(9) 0.0036(9) 0.0239(10)
C4 0.0530(12) 0.0720(14) 0.0642(11) 0.0066(10) 0.0065(9) 0.0254(10)
C5 0.0546(11) 0.0622(12) 0.0606(10) 0.0024(9) 0.0010(9) 0.0319(10)
C6 0.0516(10) 0.0465(10) 0.0496(8) -0.0013(7) -0.0026(7) 0.0224(8)
C7 0.0571(12) 0.0511(10) 0.0586(10) 0.0010(8) -0.0002(9) 0.0260(9)
C8 0.0559(14) 0.098(2) 0.0899(17) 0.0008(14) -0.0068(12) 0.0269(13)

loop_
_atom_type_symbol
_atom_type_description
_atom_type_scat_dispersion_real
_atom_type_scat_dispersion_imag
_atom_type_scat_source
C C 0.0033 0.0016 'International Tables Vol C Tables 4.2.6.8 and 6.1.1.4'
H H 0.0000 0.0000 'International Tables Vol C Tables 4.2.6.8 and 6.1.1.4'
O O 0.0106 0.0060 'International Tables Vol C Tables 4.2.6.8 and 6.1.1.4'
S S 0.1246 0.1234 'International Tables Vol C Tables 4.2.6.8 and 6.1.1.4'

loop_
_geom_angle_atom_site_label_1
_geom_angle_atom_site_label_2
_geom_angle_atom_site_label_3
_geom_angle
_geom_angle_site_symmetry_1
_geom_angle_site_symmetry_3
_geom_angle_publ_flag
O3 S1 C1 103.55(9) . . ?
O3 S1 C8 104.06(13) . . ?
C1 S1 C8 98.09(11) . . ?
C2 C1 C6 120.41(17) . . ?
C2 C1 S1 117.17(15) . . ?
C6 C1 S1 122.32(14) . . ?
C3 C2 C1 119.49(19) . . ?
C4 C3 C2 120.72(19) . . ?
C3 C4 C5 120.2(2) . . ?
C4 C5 C6 120.62(19) . . ?
C5 C6 C1 118.55(17) . . ?
C5 C6 C7 121.00(17) . . ?
C1 C6 C7 120.45(17) . . ?
O2 C7 O1 123.94(18) . . ?
O2 C7 C6 122.26(18) . . ?
O1 C7 C6 113.80(18) . . ?

loop_
_geom_bond_atom_site_label_1
_geom_bond_atom_site_label_2
_geom_bond_distance
_geom_bond_site_symmetry_2
_geom_bond_publ_flag
S1 O3 1.5149(17) . ?
S1 C1 1.7969(18) . ?
S1 C8 1.800(3) . ?
O1 C7 1.315(2) . ?
O2 C7 1.211(2) . ?
C1 C2 1.388(3) . ?
C1 C6 1.407(3) . ?
C2 C3 1.386(3) . ?
C3 C4 1.370(3) . ?
C4 C5 1.386(3) . ?
C5 C6 1.391(3) . ?
C6 C7 1.489(3) . ?

loop_
_cod_related_entry_id
_cod_related_entry_database
_cod_related_entry_code
1 ChemSpider 283334
